data_2205866
loop_
_publ_author_name
'Hu, Shen-Cai'
'Zhu, Hai-Liang'
'Hong, Kui'
'Yu, Zi-Niu'
'Tan, Ren-Xiang'

_publ_section_title
;
 Methyl indole-3-carboxylate
;
_journal_issue 6
_journal_name_full 'Acta Crystallographica Section E'
_journal_page_first o1654
_journal_page_last o1656
_journal_paper_doi 10.1107/S1600536805012109
_journal_volume 61
_journal_year 2005
_chemical_formula_iupac 'C10 H9 N O2'
_chemical_formula_moiety 'C10 H9 N O2'
_chemical_formula_sum 'C10 H9 N O2'
_chemical_formula_weight 175.18
_chemical_name_systematic
;
Methyl indole-3-carboxylate
;
_space_group_IT_number 15
_symmetry_cell_setting monoclinic
_symmetry_space_group_name_Hall '-C 2yc'
_symmetry_space_group_name_H-M 'C 1 2/c 1'
_atom_sites_solution_hydrogens geom
_atom_sites_solution_primary direct
_atom_sites_solution_secondary difmap
_audit_creation_method SHELXL97
_cell_angle_alpha 90.00
_cell_angle_beta 125.34(3)
_cell_angle_gamma 90.00
_cell_formula_units_Z 8
_cell_length_a 21.382(4)
_cell_length_b 7.4070(15)
_cell_length_c 13.372(3)
_cell_measurement_reflns_used 1009
_cell_measurement_temperature 298(2)
_cell_measurement_theta_max 26.50
_cell_measurement_theta_min 2.85
_cell_volume 1727.6(9)
_computing_cell_refinement 'SAINT (Siemens, 1996)'
_computing_data_collection 'SMART (Siemens, 1996)'
_computing_data_reduction SAINT
_computing_molecular_graphics 'SHELXTL (Sheldrick, 1997b)'
_computing_publication_material SHELXTL
_computing_structure_refinement 'SHELXL97 (Sheldrick, 1997a)'
_computing_structure_solution 'SHELXS97 (Sheldrick, 1997a)'
_diffrn_ambient_temperature 298(2)
_diffrn_measured_fraction_theta_full 0.976
_diffrn_measured_fraction_theta_max 0.976
_diffrn_measurement_device_type 'Siemens SMART CCD area-detector'
_diffrn_measurement_method '\f and \w'
_diffrn_radiation_monochromator graphite
_diffrn_radiation_source 'fine-focus sealed tube'
_diffrn_radiation_type MoK\a
_diffrn_radiation_wavelength 0.71073
_diffrn_reflns_av_R_equivalents 0.1462
_diffrn_reflns_av_sigmaI/netI 0.1128
_diffrn_reflns_limit_h_max 26
_diffrn_reflns_limit_h_min -26
_diffrn_reflns_limit_k_max 5
_diffrn_reflns_limit_k_min -9
_diffrn_reflns_limit_l_max 16
_diffrn_reflns_limit_l_min -16
_diffrn_reflns_number 5009
_diffrn_reflns_theta_full 26.50
_diffrn_reflns_theta_max 26.50
_diffrn_reflns_theta_min 2.34
_diffrn_standards_decay_% 0
_diffrn_standards_interval_count 0
_diffrn_standards_interval_time 0
_diffrn_standards_number 0
_exptl_absorpt_coefficient_mu 0.095
_exptl_absorpt_correction_T_max 0.9648
_exptl_absorpt_correction_T_min 0.9585
_exptl_absorpt_correction_type multi-scan
_exptl_absorpt_process_details '(SADABS; Sheldrick, 1996)'
_exptl_crystal_colour colourless
_exptl_crystal_density_diffrn 1.347
_exptl_crystal_density_method 'not measured'
_exptl_crystal_description prism
_exptl_crystal_F_000 736
_exptl_crystal_size_max 0.45
_exptl_crystal_size_mid 0.41
_exptl_crystal_size_min 0.38
_refine_diff_density_max 0.341
_refine_diff_density_min -0.326
_refine_ls_extinction_method none
_refine_ls_goodness_of_fit_ref 1.063
_refine_ls_hydrogen_treatment constr
_refine_ls_matrix_type full
_refine_ls_number_parameters 122
_refine_ls_number_reflns 1752
_refine_ls_number_restraints 1
_refine_ls_restrained_S_all 1.063
_refine_ls_R_factor_all 0.0789
_refine_ls_R_factor_gt 0.0559
_refine_ls_shift/su_max 0.000
_refine_ls_shift/su_mean 0.000
_refine_ls_structure_factor_coef Fsqd
_refine_ls_weighting_details 'calc w = 1/[\s^2^(Fo^2^)+(0.0677P)^2^+0.0691P] where P=(Fo^2^+2Fc^2^)/3'
_refine_ls_weighting_scheme calc
_refine_ls_wR_factor_gt 0.1357
_refine_ls_wR_factor_ref 0.1520
_reflns_number_gt 1315
_reflns_number_total 1752
_reflns_threshold_expression I>2\s(I)
_cod_data_source_file bt6646.cif
_cod_data_source_block I
_cod_original_cell_volume 1727.6(6)
_cod_original_sg_symbol_H-M 'C 2/c'
_cod_database_code 2205866
_cod_database_fobs_code 2205866

loop_
_symmetry_equiv_pos_as_xyz
'x, y, z'
'-x, y, -z+1/2'
'x+1/2, y+1/2, z'
'-x+1/2, y+1/2, -z+1/2'
'-x, -y, -z'
'x, -y, z-1/2'
'-x+1/2, -y+1/2, -z'
'x+1/2, -y+1/2, z-1/2'

loop_
_atom_site_label
_atom_site_fract_x
_atom_site_fract_y
_atom_site_fract_z
_atom_site_U_iso_or_equiv
_atom_site_adp_type
_atom_site_calc_flag
_atom_site_refinement_flags
_atom_site_occupancy
_atom_site_type_symbol
O1 0.23931(6) 0.28869(16) 0.36724(11) 0.0529(4) Uani d . 1 O
O2 0.35102(5) 0.43096(16) 0.49706(10) 0.0534(4) Uani d . 1 O
N1 0.23271(7) 0.90625(17) 0.35139(12) 0.0478(4) Uani d D 1 N
C1 0.16367(8) 0.6504(2) 0.28083(12) 0.0403(4) Uani d . 1 C
C2 0.15931(8) 0.8388(2) 0.27359(13) 0.0433(4) Uani d . 1 C
C3 0.09050(9) 0.9314(3) 0.19884(15) 0.0564(5) Uani d . 1 C
H3 0.0888 1.0569 0.1952 0.068 Uiso calc R 1 H
C4 0.02488(10) 0.8286(3) 0.13045(17) 0.0658(5) Uani d . 1 C
H4 -0.0223 0.8859 0.0795 0.079 Uiso calc R 1 H
C5 0.02772(9) 0.6419(3) 0.13603(16) 0.0626(5) Uani d . 1 C
H5 -0.0178 0.5770 0.0889 0.075 Uiso calc R 1 H
C6 0.09592(8) 0.5490(3) 0.20931(14) 0.0517(4) Uani d . 1 C
H6 0.0970 0.4234 0.2113 0.062 Uiso calc R 1 H
C7 0.24359(7) 0.6066(2) 0.36797(12) 0.0400(4) Uani d . 1 C
C8 0.28203(9) 0.7678(2) 0.40701(15) 0.0461(4) Uani d . 1 C
H8 0.3347 0.7798 0.4639 0.055 Uiso calc R 1 H
C9 0.27562(8) 0.4288(2) 0.40758(13) 0.0401(4) Uani d . 1 C
C10 0.38748(10) 0.2590(2) 0.54184(19) 0.0615(5) Uani d . 1 C
H10A 0.3610 0.1897 0.5671 0.092 Uiso calc R 1 H
H10B 0.4398 0.2762 0.6104 0.092 Uiso calc R 1 H
H10C 0.3862 0.1958 0.4780 0.092 Uiso calc R 1 H
H1 0.2455(10) 1.0248(15) 0.3644(18) 0.080 Uiso d D 1 H

loop_
_atom_site_aniso_label
_atom_site_aniso_U_11
_atom_site_aniso_U_22
_atom_site_aniso_U_33
_atom_site_aniso_U_12
_atom_site_aniso_U_13
_atom_site_aniso_U_23
O1 0.0529(6) 0.0330(7) 0.0656(7) -0.0009(5) 0.0302(6) 0.0007(5)
O2 0.0436(6) 0.0418(7) 0.0631(7) 0.0047(4) 0.0242(5) 0.0034(5)
N1 0.0514(7) 0.0300(8) 0.0571(8) -0.0024(5) 0.0286(6) -0.0030(6)
C1 0.0463(8) 0.0319(9) 0.0442(7) 0.0009(6) 0.0271(6) 0.0008(6)
C2 0.0487(8) 0.0366(10) 0.0463(7) 0.0021(6) 0.0284(7) 0.0010(6)
C3 0.0577(9) 0.0429(10) 0.0642(10) 0.0129(7) 0.0327(8) 0.0066(8)
C4 0.0484(9) 0.0645(15) 0.0713(11) 0.0126(9) 0.0270(8) 0.0084(10)
C5 0.0435(8) 0.0579(13) 0.0695(10) -0.0033(8) 0.0228(8) 0.0020(10)
C6 0.0490(8) 0.0390(10) 0.0597(9) -0.0052(7) 0.0272(7) 0.0010(7)
C7 0.0434(7) 0.0313(8) 0.0449(8) -0.0018(6) 0.0252(6) -0.0022(6)
C8 0.0434(7) 0.0392(10) 0.0520(8) -0.0009(6) 0.0254(7) -0.0018(6)
C9 0.0421(7) 0.0354(8) 0.0451(7) -0.0004(6) 0.0266(6) -0.0009(6)
C10 0.0506(9) 0.0546(13) 0.0710(11) 0.0151(7) 0.0304(9) 0.0138(8)

loop_
_atom_type_symbol
_atom_type_description
_atom_type_scat_dispersion_real
_atom_type_scat_dispersion_imag
_atom_type_scat_source
C C 0.0033 0.0016 'International Tables Vol C Tables 4.2.6.8 and 6.1.1.4'
H H 0.0000 0.0000 'International Tables Vol C Tables 4.2.6.8 and 6.1.1.4'
N N 0.0061 0.0033 'International Tables Vol C Tables 4.2.6.8 and 6.1.1.4'
O O 0.0106 0.0060 'International Tables Vol C Tables 4.2.6.8 and 6.1.1.4'

loop_
_geom_angle_atom_site_label_1
_geom_angle_atom_site_label_2
_geom_angle_atom_site_label_3
_geom_angle
C9 O2 C10 116.44(13)
C8 N1 C2 109.06(13)
C8 N1 H1 125.4(12)
C2 N1 H1 125.5(12)
C2 C1 C6 119.04(13)
C2 C1 C7 106.33(12)
C6 C1 C7 134.64(15)
N1 C2 C3 129.18(16)
N1 C2 C1 107.93(12)
C3 C2 C1 122.89(14)
C4 C3 C2 116.87(18)
C4 C3 H3 121.6
C2 C3 H3 121.6
C3 C4 C5 121.32(15)
C3 C4 H4 119.3
C5 C4 H4 119.3
C6 C5 C4 122.12(16)
C6 C5 H5 118.9
C4 C5 H5 118.9
C5 C6 C1 117.76(18)
C5 C6 H6 121.1
C1 C6 H6 121.1
C8 C7 C9 127.25(14)
C8 C7 C1 106.32(13)
C9 C7 C1 126.41(13)
N1 C8 C7 110.36(15)
N1 C8 H8 124.8
C7 C8 H8 124.8
O1 C9 O2 122.29(14)
O1 C9 C7 124.85(14)
O2 C9 C7 112.85(13)
O2 C10 H10A 109.5
O2 C10 H10B 109.5
H10A C10 H10B 109.5
O2 C10 H10C 109.5
H10A C10 H10C 109.5
H10B C10 H10C 109.5

loop_
_geom_bond_atom_site_label_1
_geom_bond_atom_site_label_2
_geom_bond_distance
O1 C9 1.2189(18)
O2 C9 1.3415(18)
O2 C10 1.4312(19)
N1 C8 1.345(2)
N1 C2 1.3808(19)
N1 H1 0.906(10)
C1 C2 1.398(2)
C1 C6 1.406(2)
C1 C7 1.4421(19)
C2 C3 1.390(2)
C3 C4 1.379(3)
C3 H3 0.9300
C4 C5 1.384(3)
C4 H4 0.9300
C5 C6 1.381(3)
C5 H5 0.9300
C6 H6 0.9300
C7 C8 1.370(2)
C7 C9 1.437(2)
C8 H8 0.9300
C10 H10A 0.9600
C10 H10B 0.9600
C10 H10C 0.9600

loop_
_geom_hbond_atom_site_label_D
_geom_hbond_atom_site_label_H
_geom_hbond_atom_site_label_A
_geom_hbond_site_symmetry_A
_geom_hbond_distance_DH
_geom_hbond_distance_HA
_geom_hbond_distance_DA
_geom_hbond_angle_DHA
N1 H1 O1 1_565 0.906(10) 1.961(11) 2.8381(18) 162.4(16)

loop_
_geom_torsion_atom_site_label_1
_geom_torsion_atom_site_label_2
_geom_torsion_atom_site_label_3
_geom_torsion_atom_site_label_4
_geom_torsion
C8 N1 C2 C3 179.28(14)
C8 N1 C2 C1 -0.50(15)
C6 C1 C2 N1 -179.86(12)
C7 C1 C2 N1 0.46(12)
C6 C1 C2 C3 0.35(18)
C7 C1 C2 C3 -179.34(13)
N1 C2 C3 C4 -179.58(14)
C1 C2 C3 C4 0.2(2)
C2 C3 C4 C5 -0.2(2)
C3 C4 C5 C6 -0.3(3)
C4 C5 C6 C1 0.8(2)
C2 C1 C6 C5 -0.84(19)
C7 C1 C6 C5 178.74(14)
C2 C1 C7 C8 -0.25(14)
C6 C1 C7 C8 -179.87(15)
C2 C1 C7 C9 178.33(13)
C6 C1 C7 C9 -1.3(2)
C2 N1 C8 C7 0.34(18)
C9 C7 C8 N1 -178.62(12)
C1 C7 C8 N1 -0.05(17)
C10 O2 C9 O1 1.1(2)
C10 O2 C9 C7 -179.98(12)
C8 C7 C9 O1 -177.58(14)
C1 C7 C9 O1 4.1(2)
C8 C7 C9 O2 3.5(2)
C1 C7 C9 O2 -174.74(11)

loop_
_cod_related_entry_id
_cod_related_entry_database
_cod_related_entry_code
1 ChemSpider 512092
